data_7020031
loop_
_publ_author_name
'Romero, Mar\'ia J'
'Pedrido, Rosa'
'Gonz\'alez-Noya, Ana M'
'Maneiro, Marcelino'
'Fern\'andez-Garc\'ia, M Isabel'
'Zaragoza, Guillermo'
'Bermejo, Manuel R.'

_publ_section_title
;
 Versatile coordination behaviour of an asymmetric half-salen ligand
 bearing a dansyl fluorophore.
;
_journal_issue 35
_journal_name_full 'Dalton transactions (Cambridge, England : 2003)'
_journal_page_first 10832
_journal_page_last 10844
_journal_paper_doi 10.1039/c2dt31093g
_journal_volume 41
_journal_year 2012
_chemical_compound_source 'synthesis as described'
_chemical_formula_moiety 'C58 H66 Cd2 N6 O10 S6, 2(C3 H6 O)'
_chemical_formula_sum 'C64 H78 Cd2 N6 O12 S6'
_chemical_formula_weight 1540.56
_space_group_IT_number 2
_symmetry_cell_setting triclinic
_symmetry_Int_Tables_number 2
_symmetry_space_group_name_Hall '-P 1'
_symmetry_space_group_name_H-M 'P -1'
_atom_sites_solution_hydrogens geom
_atom_sites_solution_primary direct
_atom_sites_solution_secondary difmap
_audit_conform_dict_location ftp://ftp.iucr.org/pub/cif_core.dic
_audit_conform_dict_name cif_core.dic
_audit_conform_dict_version 2.4
_audit_creation_date 2012-02-24T15:50:13-00:00
_audit_creation_method 'WinGX routine CIF_UPDATE'
_cell_angle_alpha 92.087(3)
_cell_angle_beta 96.528(3)
_cell_angle_gamma 101.086(3)
_cell_formula_units_Z 1
_cell_length_a 8.7654(13)
_cell_length_b 12.5139(19)
_cell_length_c 16.216(2)
_cell_measurement_reflns_used 1016
_cell_measurement_temperature 293(2)
_cell_measurement_theta_max 26
_cell_measurement_theta_min 2.38
_cell_measurement_wavelength 0.71073
_cell_volume 1731.1(4)
_computing_cell_refinement 'BRUKER Smart'
_computing_data_collection 'BRUKER Smart'
_computing_data_reduction 'BRUKER Saint'
_computing_molecular_graphics 'Ortep-3 for Windows (Farrugia, 1997)'
_computing_publication_material 'WinGX publication routines (Farrugia, 1999)'
_computing_structure_refinement 'SHELXL-97 (Sheldrick, 2008)'
_computing_structure_solution 'DIRDIF99 (Beurskens et al., 1999)'
_diffrn_ambient_temperature 293(2)
_diffrn_measured_fraction_theta_full 0.984
_diffrn_measured_fraction_theta_max 0.984
_diffrn_measurement_device_type 'Smart-CCD-1000 BRUKER'
_diffrn_measurement_method 'omega scans'
_diffrn_radiation_monochromator graphite
_diffrn_radiation_probe x-ray
_diffrn_radiation_source 'fine-focus sealed tube'
_diffrn_radiation_type MoK\a
_diffrn_radiation_wavelength 0.7107
_diffrn_reflns_av_R_equivalents 0.0533
_diffrn_reflns_av_unetI/netI 0.0726
_diffrn_reflns_limit_h_max 10
_diffrn_reflns_limit_h_min -10
_diffrn_reflns_limit_k_max 15
_diffrn_reflns_limit_k_min -15
_diffrn_reflns_limit_l_max 20
_diffrn_reflns_limit_l_min 0
_diffrn_reflns_number 17473
_diffrn_reflns_theta_full 26.44
_diffrn_reflns_theta_max 26.44
_diffrn_reflns_theta_min 1.66
_exptl_absorpt_coefficient_mu 0.857
_exptl_absorpt_correction_T_max 1
_exptl_absorpt_correction_T_min 0.761682
_exptl_absorpt_correction_type multi-scan
_exptl_absorpt_process_details 'BRUKER SADABS'
_exptl_crystal_colour yellow
_exptl_crystal_density_diffrn 1.478
_exptl_crystal_density_method 'not measured'
_exptl_crystal_description prism
_exptl_crystal_F_000 792
_exptl_crystal_size_max 0.37
_exptl_crystal_size_mid 0.12
_exptl_crystal_size_min 0.07
_refine_diff_density_max 0.829
_refine_diff_density_min -1.25
_refine_diff_density_rms 0.096
_refine_ls_extinction_method none
_refine_ls_goodness_of_fit_ref 1.07
_refine_ls_hydrogen_treatment constr
_refine_ls_matrix_type full
_refine_ls_number_parameters 437
_refine_ls_number_reflns 7009
_refine_ls_number_restraints 0
_refine_ls_restrained_S_all 1.07
_refine_ls_R_factor_all 0.1009
_refine_ls_R_factor_gt 0.0478
_refine_ls_shift/su_max 0.001
_refine_ls_shift/su_mean 0
_refine_ls_structure_factor_coef Fsqd
_refine_ls_weighting_details 'calc w=1/[\s^2^(Fo^2^)+(0.0290P)^2^+2.9309P] where P=(Fo^2^+2Fc^2^)/3'
_refine_ls_weighting_scheme calc
_refine_ls_wR_factor_gt 0.0913
_refine_ls_wR_factor_ref 0.1129
_reflns_number_gt 4444
_reflns_number_total 7009
_reflns_threshold_expression >2\s(I)
_cod_data_source_file c2dt31093g.txt
_cod_data_source_block CdSALDS
_cod_database_code 7020031

loop_
_symmetry_equiv_pos_as_xyz
'x, y, z'
'-x, -y, -z'

loop_
_atom_site_label
_atom_site_type_symbol
_atom_site_fract_x
_atom_site_fract_y
_atom_site_fract_z
_atom_site_U_iso_or_equiv
_atom_site_adp_type
_atom_site_occupancy
_atom_site_symmetry_multiplicity
_atom_site_calc_flag
_atom_site_refinement_flags
_atom_site_disorder_assembly
_atom_site_disorder_group
Cd1 Cd 0.95795(5) 0.87519(3) 0.94211(2) 0.03996(13) Uani 1 1 d . . .
O1 O 0.8771(4) 0.9657(3) 1.0507(2) 0.0414(8) Uani 1 1 d . . .
C1 C 0.8229(6) 0.9170(4) 1.1161(3) 0.0404(12) Uani 1 1 d . . .
C2 C 0.8600(7) 0.9695(5) 1.1957(3) 0.0527(15) Uani 1 1 d . . .
H2 H 0.9253 1.038 1.202 0.063 Uiso 1 1 calc R . .
C3 C 0.8036(7) 0.9238(5) 1.2646(4) 0.0641(17) Uani 1 1 d . . .
H3 H 0.8328 0.961 1.3164 0.077 Uiso 1 1 calc R . .
C4 C 0.7039(8) 0.8231(5) 1.2577(4) 0.0715(19) Uani 1 1 d . . .
H4 H 0.6634 0.7927 1.3041 0.086 Uiso 1 1 calc R . .
C5 C 0.6668(7) 0.7699(5) 1.1819(4) 0.0615(17) Uani 1 1 d . . .
H5 H 0.6002 0.7019 1.1773 0.074 Uiso 1 1 calc R . .
C6 C 0.7237(6) 0.8119(4) 1.1094(3) 0.0439(13) Uani 1 1 d . . .
C7 C 0.6822(6) 0.7411(4) 1.0353(3) 0.0456(13) Uani 1 1 d . . .
H7 H 0.6093 0.6773 1.0393 0.055 Uiso 1 1 calc R . .
N1 N 0.7322(5) 0.7539(3) 0.9642(3) 0.0417(10) Uani 1 1 d . . .
C8 C 0.6801(6) 0.6715(4) 0.8998(3) 0.0417(12) Uani 1 1 d . . .
C9 C 0.5269(6) 0.6129(4) 0.8854(4) 0.0533(15) Uani 1 1 d . . .
H9 H 0.4542 0.6279 0.9195 0.064 Uiso 1 1 calc R . .
C10 C 0.4806(7) 0.5335(5) 0.8223(4) 0.0599(16) Uani 1 1 d . . .
H10 H 0.3784 0.4938 0.8146 0.072 Uiso 1 1 calc R . .
C11 C 0.5862(7) 0.5131(5) 0.7705(4) 0.0581(16) Uani 1 1 d . . .
H11 H 0.556 0.4584 0.7282 0.07 Uiso 1 1 calc R . .
C12 C 0.7377(7) 0.5737(4) 0.7809(3) 0.0489(14) Uani 1 1 d . . .
H12 H 0.8072 0.5605 0.7443 0.059 Uiso 1 1 calc R . .
C13 C 0.7875(6) 0.6537(4) 0.8447(3) 0.0423(12) Uani 1 1 d . . .
N2 N 0.9378(5) 0.7221(3) 0.8587(2) 0.0398(10) Uani 1 1 d . . .
S1 S 1.08132(15) 0.70253(11) 0.81415(8) 0.0432(3) Uani 1 1 d . . .
O2 O 1.2161(4) 0.7761(3) 0.8550(2) 0.0514(10) Uani 1 1 d . . .
O3 O 1.0922(4) 0.5889(3) 0.8072(2) 0.0536(10) Uani 1 1 d . . .
C14 C 1.0527(6) 0.7446(4) 0.7101(3) 0.0422(12) Uani 1 1 d . . .
C15 C 0.9211(6) 0.7832(4) 0.6840(3) 0.0488(14) Uani 1 1 d . . .
H15 H 0.8475 0.7876 0.7204 0.059 Uiso 1 1 calc R . .
C16 C 0.8960(7) 0.8161(5) 0.6029(4) 0.0588(16) Uani 1 1 d . . .
H16 H 0.8033 0.8385 0.5847 0.071 Uiso 1 1 calc R . .
C17 C 1.0064(7) 0.8156(5) 0.5505(4) 0.0579(16) Uani 1 1 d . . .
H17 H 0.9881 0.8381 0.4969 0.07 Uiso 1 1 calc R . .
C18 C 1.1478(7) 0.7818(4) 0.5755(3) 0.0475(13) Uani 1 1 d . . .
C19 C 1.2669(8) 0.7825(5) 0.5212(3) 0.0573(16) Uani 1 1 d . . .
C20 C 1.3945(8) 0.7389(5) 0.5460(4) 0.0644(17) Uani 1 1 d . . .
H20 H 1.4709 0.7385 0.5107 0.077 Uiso 1 1 calc R . .
C21 C 1.4122(7) 0.6945(5) 0.6241(4) 0.0632(17) Uani 1 1 d . . .
H21 H 1.4989 0.6635 0.6391 0.076 Uiso 1 1 calc R . .
C22 C 1.3046(6) 0.6961(4) 0.6780(3) 0.0520(14) Uani 1 1 d . . .
H22 H 1.3198 0.668 0.7299 0.062 Uiso 1 1 calc R . .
C23 C 1.1702(6) 0.7401(4) 0.6558(3) 0.0430(13) Uani 1 1 d . . .
N3 N 1.2424(7) 0.8260(5) 0.4420(3) 0.0736(16) Uani 1 1 d . . .
C24 C 1.2495(10) 0.9430(6) 0.4425(5) 0.104(3) Uani 1 1 d . . .
H24A H 1.3569 0.9804 0.4505 0.156 Uiso 1 1 calc R . .
H24B H 1.1964 0.9651 0.4869 0.156 Uiso 1 1 calc R . .
H24C H 1.1998 0.9609 0.3904 0.156 Uiso 1 1 calc R . .
C25 C 1.3315(11) 0.7919(7) 0.3790(4) 0.113(3) Uani 1 1 d . . .
H25A H 1.3205 0.7139 0.3771 0.169 Uiso 1 1 calc R . .
H25B H 1.4401 0.8253 0.3925 0.169 Uiso 1 1 calc R . .
H25C H 1.2929 0.8138 0.3257 0.169 Uiso 1 1 calc R . .
O4 O 1.1011(5) 0.7995(3) 1.0483(2) 0.0578(10) Uani 1 1 d . . .
S2 S 1.0501(2) 0.68088(14) 1.06488(11) 0.0520(5) Uani 0.8664(19) 1 d P A 1
C26 C 1.076(2) 0.6801(16) 1.1756(8) 0.087(5) Uani 0.8664(19) 1 d P A 1
H26A H 1.0142 0.7271 1.1983 0.13 Uiso 0.8664(19) 1 calc PR A 1
H26B H 1.1841 0.7056 1.1961 0.13 Uiso 0.8664(19) 1 calc PR A 1
H26C H 1.042 0.6072 1.1919 0.13 Uiso 0.8664(19) 1 calc PR A 1
C27 C 1.2084(11) 0.6171(11) 1.0450(7) 0.091(4) Uani 0.8664(19) 1 d P A 1
H27A H 1.3026 0.6541 1.0783 0.136 Uiso 0.8664(19) 1 calc PR A 1
H27B H 1.2224 0.6205 0.9873 0.136 Uiso 0.8664(19) 1 calc PR A 1
H27C H 1.1855 0.5422 1.0588 0.136 Uiso 0.8664(19) 1 calc PR A 1
S2B S 1.1754(14) 0.7203(9) 1.0997(7) 0.0520(5) Uani 0.1336(19) 1 d P A 2
C26B C 1.037(17) 0.662(12) 1.154(7) 0.087(5) Uani 0.1336(19) 1 d P A 2
H26D H 1.0766 0.6117 1.1896 0.13 Uiso 0.1336(19) 1 calc PR A 2
H26E H 0.9492 0.623 1.1162 0.13 Uiso 0.1336(19) 1 calc PR A 2
H26F H 1.0036 0.7166 1.1863 0.13 Uiso 0.1336(19) 1 calc PR A 2
C27B C 1.137(9) 0.608(8) 1.033(6) 0.091(4) Uani 0.1336(19) 1 d P A 2
H27D H 1.189 0.6239 0.9848 0.136 Uiso 0.1336(19) 1 calc PR A 2
H27E H 1.0258 0.5876 1.0168 0.136 Uiso 0.1336(19) 1 calc PR A 2
H27F H 1.1735 0.5492 1.0601 0.136 Uiso 0.1336(19) 1 calc PR A 2
O5 O 0.7936(5) 0.9376(4) 0.8358(2) 0.0733(13) Uani 1 1 d . . .
S3 S 0.6787(2) 1.00877(15) 0.82116(11) 0.0592(5) Uani 0.8664(19) 1 d P A 1
C28 C 0.5822(11) 1.0081(10) 0.9110(8) 0.075(3) Uani 0.8664(19) 1 d P A 1
H28A H 0.6528 1.048 0.9563 0.113 Uiso 0.8664(19) 1 calc PR A 1
H28B H 0.5483 0.9343 0.9253 0.113 Uiso 0.8664(19) 1 calc PR A 1
H28C H 0.4929 1.0418 0.9003 0.113 Uiso 0.8664(19) 1 calc PR A 1
C29 C 0.5328(11) 0.9337(18) 0.7528(12) 0.108(4) Uani 0.8664(19) 1 d P A 1
H29A H 0.4926 0.8661 0.7762 0.161 Uiso 0.8664(19) 1 calc PR A 1
H29B H 0.5732 0.9188 0.7019 0.161 Uiso 0.8664(19) 1 calc PR A 1
H29C H 0.4503 0.9736 0.7417 0.161 Uiso 0.8664(19) 1 calc PR A 1
S3B S 0.6049(14) 0.9002(10) 0.8317(8) 0.0592(5) Uani 0.1336(19) 1 d P A 2
C28B C 0.534(9) 0.969(8) 0.910(6) 0.075(3) Uani 0.1336(19) 1 d P A 2
H28D H 0.6122 0.9836 0.9581 0.113 Uiso 0.1336(19) 1 calc PR A 2
H28E H 0.4408 0.9239 0.9251 0.113 Uiso 0.1336(19) 1 calc PR A 2
H28F H 0.5111 1.036 0.8909 0.113 Uiso 0.1336(19) 1 calc PR A 2
C29B C 0.481(11) 0.936(14) 0.748(9) 0.108(4) Uani 0.1336(19) 1 d P A 2
H29D H 0.5159 0.9167 0.696 0.161 Uiso 0.1336(19) 1 calc PR A 2
H29E H 0.485 1.0135 0.7516 0.161 Uiso 0.1336(19) 1 calc PR A 2
H29F H 0.3756 0.8982 0.7493 0.161 Uiso 0.1336(19) 1 calc PR A 2
O6 O 0.6394(7) 0.6366(6) 0.4200(4) 0.118(2) Uani 1 1 d . . .
C30 C 0.7411(10) 0.5926(6) 0.4355(5) 0.074(2) Uani 1 1 d . . .
C31 C 0.8707(9) 0.5967(7) 0.3809(5) 0.104(3) Uani 1 1 d . . .
H31A H 0.9649 0.6422 0.4083 0.156 Uiso 1 1 calc R . .
H31B H 0.8408 0.6261 0.329 0.156 Uiso 1 1 calc R . .
H31C H 0.8886 0.5243 0.3706 0.156 Uiso 1 1 calc R . .
C32 C 0.7687(11) 0.5411(6) 0.5173(5) 0.111(3) Uani 1 1 d . . .
H32A H 0.6746 0.5307 0.5436 0.167 Uiso 1 1 calc R . .
H32B H 0.8517 0.588 0.5528 0.167 Uiso 1 1 calc R . .
H32C H 0.7972 0.4718 0.5075 0.167 Uiso 1 1 calc R . .

loop_
_atom_site_aniso_label
_atom_site_aniso_U_11
_atom_site_aniso_U_22
_atom_site_aniso_U_33
_atom_site_aniso_U_23
_atom_site_aniso_U_13
_atom_site_aniso_U_12
Cd1 0.0411(2) 0.0339(2) 0.0458(2) 0.00307(16) 0.01450(16) 0.00434(16)
O1 0.050(2) 0.035(2) 0.0421(19) 0.0057(16) 0.0175(16) 0.0076(16)
C1 0.037(3) 0.041(3) 0.050(3) 0.009(3) 0.021(2) 0.013(2)
C2 0.060(4) 0.050(4) 0.052(3) 0.007(3) 0.021(3) 0.010(3)
C3 0.083(5) 0.068(4) 0.047(3) 0.002(3) 0.029(3) 0.017(4)
C4 0.096(5) 0.065(5) 0.063(4) 0.022(4) 0.046(4) 0.015(4)
C5 0.066(4) 0.051(4) 0.072(4) 0.015(3) 0.036(3) 0.004(3)
C6 0.042(3) 0.038(3) 0.057(3) 0.012(3) 0.020(3) 0.009(2)
C7 0.041(3) 0.035(3) 0.061(4) 0.010(3) 0.017(3) 0.000(2)
N1 0.038(2) 0.036(2) 0.054(3) 0.008(2) 0.018(2) 0.006(2)
C8 0.043(3) 0.033(3) 0.049(3) 0.004(2) 0.006(2) 0.006(2)
C9 0.041(3) 0.044(3) 0.076(4) 0.007(3) 0.011(3) 0.008(3)
C10 0.047(4) 0.042(4) 0.083(5) 0.005(3) -0.010(3) -0.001(3)
C11 0.066(4) 0.041(3) 0.060(4) -0.002(3) -0.013(3) 0.006(3)
C12 0.054(4) 0.045(3) 0.047(3) 0.000(3) 0.001(3) 0.010(3)
C13 0.042(3) 0.039(3) 0.046(3) 0.003(2) 0.004(2) 0.010(2)
N2 0.038(2) 0.037(2) 0.044(2) -0.0003(19) 0.0114(19) 0.005(2)
S1 0.0434(8) 0.0446(8) 0.0448(8) 0.0027(6) 0.0100(6) 0.0139(6)
O2 0.043(2) 0.063(3) 0.047(2) 0.0000(19) 0.0071(17) 0.0081(19)
O3 0.063(2) 0.047(2) 0.060(2) 0.0095(19) 0.016(2) 0.026(2)
C14 0.050(3) 0.032(3) 0.047(3) 0.001(2) 0.010(3) 0.012(2)
C15 0.049(3) 0.049(3) 0.053(3) 0.002(3) 0.015(3) 0.018(3)
C16 0.062(4) 0.064(4) 0.056(4) 0.013(3) 0.001(3) 0.029(3)
C17 0.076(4) 0.053(4) 0.048(3) 0.009(3) 0.007(3) 0.022(3)
C18 0.064(4) 0.038(3) 0.044(3) 0.001(2) 0.012(3) 0.016(3)
C19 0.080(4) 0.048(4) 0.047(3) 0.001(3) 0.023(3) 0.013(3)
C20 0.072(4) 0.064(4) 0.065(4) 0.005(3) 0.033(3) 0.019(4)
C21 0.059(4) 0.072(4) 0.069(4) 0.009(3) 0.023(3) 0.029(3)
C22 0.057(4) 0.053(4) 0.053(3) 0.009(3) 0.015(3) 0.022(3)
C23 0.050(3) 0.034(3) 0.048(3) 0.000(2) 0.011(3) 0.012(2)
N3 0.104(4) 0.076(4) 0.053(3) 0.019(3) 0.033(3) 0.029(3)
C24 0.153(8) 0.073(6) 0.098(6) 0.032(5) 0.043(6) 0.031(5)
C25 0.165(9) 0.138(8) 0.054(4) 0.021(5) 0.041(5) 0.057(7)
O4 0.066(3) 0.049(2) 0.056(2) 0.0124(19) -0.002(2) 0.010(2)
S2 0.0528(10) 0.0444(10) 0.0600(11) 0.0111(8) 0.0019(8) 0.0136(8)
C26 0.121(13) 0.087(10) 0.063(9) 0.026(8) 0.024(7) 0.038(9)
C27 0.108(10) 0.110(7) 0.081(6) 0.026(5) 0.024(8) 0.078(9)
S2B 0.0528(10) 0.0444(10) 0.0600(11) 0.0111(8) 0.0019(8) 0.0136(8)
C26B 0.121(13) 0.087(10) 0.063(9) 0.026(8) 0.024(7) 0.038(9)
C27B 0.108(10) 0.110(7) 0.081(6) 0.026(5) 0.024(8) 0.078(9)
O5 0.066(3) 0.106(4) 0.065(3) 0.024(2) 0.017(2) 0.052(3)
S3 0.0557(11) 0.0594(12) 0.0643(11) 0.0130(9) 0.0094(9) 0.0127(9)
C28 0.053(7) 0.104(11) 0.079(5) 0.007(7) 0.022(6) 0.032(6)
C29 0.054(8) 0.163(9) 0.096(7) -0.038(6) -0.015(8) 0.019(10)
S3B 0.0557(11) 0.0594(12) 0.0643(11) 0.0130(9) 0.0094(9) 0.0127(9)
C28B 0.053(7) 0.104(11) 0.079(5) 0.007(7) 0.022(6) 0.032(6)
C29B 0.054(8) 0.163(9) 0.096(7) -0.038(6) -0.015(8) 0.019(10)
O6 0.109(5) 0.163(6) 0.101(4) 0.030(4) 0.027(4) 0.060(4)
C30 0.087(6) 0.068(5) 0.071(5) 0.001(4) 0.009(4) 0.026(4)
C31 0.097(6) 0.102(7) 0.117(7) -0.002(5) 0.021(5) 0.027(5)
C32 0.145(8) 0.082(6) 0.095(6) 0.014(5) -0.015(6) 0.009(6)

loop_
_atom_type_symbol
_atom_type_description
_atom_type_scat_dispersion_real
_atom_type_scat_dispersion_imag
_atom_type_scat_source
C C 0.0033 0.0016 'International Tables Vol C Tables 4.2.6.8 and 6.1.1.4'
H H 0 0 'International Tables Vol C Tables 4.2.6.8 and 6.1.1.4'
Cd Cd -0.8075 1.2024 'International Tables Vol C Tables 4.2.6.8 and 6.1.1.4'
N N 0.0061 0.0033 'International Tables Vol C Tables 4.2.6.8 and 6.1.1.4'
O O 0.0106 0.006 'International Tables Vol C Tables 4.2.6.8 and 6.1.1.4'
S S 0.1246 0.1234 'International Tables Vol C Tables 4.2.6.8 and 6.1.1.4'

loop_
_geom_angle_atom_site_label_1
_geom_angle_atom_site_label_2
_geom_angle_atom_site_label_3
_geom_angle
_geom_angle_site_symmetry_1
_geom_angle_site_symmetry_3
O1 Cd1 N2 130.94(13) 2_777 .
O1 Cd1 O1 78.97(12) 2_777 .
N2 Cd1 O1 150.04(13) . .
O1 Cd1 N1 156.41(13) 2_777 .
N2 Cd1 N1 71.83(14) . .
O1 Cd1 N1 78.75(13) . .
O1 Cd1 O4 95.62(13) 2_777 .
N2 Cd1 O4 90.05(14) . .
O1 Cd1 O4 84.23(13) . .
N1 Cd1 O4 89.78(14) . .
O1 Cd1 O5 89.68(15) 2_777 .
N2 Cd1 O5 87.35(15) . .
O1 Cd1 O5 95.67(13) . .
N1 Cd1 O5 84.88(15) . .
O4 Cd1 O5 174.57(15) . .
C1 O1 Cd1 124.5(3) . 2_777
C1 O1 Cd1 123.8(3) . .
Cd1 O1 Cd1 101.03(12) 2_777 .
O1 C1 C2 120.5(5) . .
O1 C1 C6 122.8(5) . .
C2 C1 C6 116.8(5) . .
C3 C2 C1 122.6(6) . .
C3 C2 H2 118.7 . .
C1 C2 H2 118.7 . .
C2 C3 C4 120.7(6) . .
C2 C3 H3 119.7 . .
C4 C3 H3 119.7 . .
C5 C4 C3 118.2(5) . .
C5 C4 H4 120.9 . .
C3 C4 H4 120.9 . .
C4 C5 C6 123.5(6) . .
C4 C5 H5 118.2 . .
C6 C5 H5 118.2 . .
C5 C6 C1 118.2(5) . .
C5 C6 C7 116.2(5) . .
C1 C6 C7 125.5(5) . .
N1 C7 C6 128.6(5) . .
N1 C7 H7 115.7 . .
C6 C7 H7 115.7 . .
C7 N1 C8 119.5(4) . .
C7 N1 Cd1 124.3(4) . .
C8 N1 Cd1 113.5(3) . .
C9 C8 C13 119.1(5) . .
C9 C8 N1 123.1(5) . .
C13 C8 N1 117.6(4) . .
C10 C9 C8 121.5(6) . .
C10 C9 H9 119.2 . .
C8 C9 H9 119.2 . .
C9 C10 C11 119.5(6) . .
C9 C10 H10 120.3 . .
C11 C10 H10 120.3 . .
C10 C11 C12 120.3(5) . .
C10 C11 H11 119.8 . .
C12 C11 H11 119.8 . .
C13 C12 C11 121.2(5) . .
C13 C12 H12 119.4 . .
C11 C12 H12 119.4 . .
C12 C13 C8 118.2(5) . .
C12 C13 N2 125.4(5) . .
C8 C13 N2 116.4(4) . .
C13 N2 S1 123.8(3) . .
C13 N2 Cd1 115.8(3) . .
S1 N2 Cd1 120.2(2) . .
O2 S1 O3 116.5(2) . .
O2 S1 N2 106.7(2) . .
O3 S1 N2 112.9(2) . .
O2 S1 C14 106.2(2) . .
O3 S1 C14 106.4(2) . .
N2 S1 C14 107.7(2) . .
C15 C14 C23 120.8(5) . .
C15 C14 S1 119.4(4) . .
C23 C14 S1 119.8(4) . .
C14 C15 C16 120.4(5) . .
C14 C15 H15 119.8 . .
C16 C15 H15 119.8 . .
C17 C16 C15 120.4(5) . .
C17 C16 H16 119.8 . .
C15 C16 H16 119.8 . .
C16 C17 C18 121.6(5) . .
C16 C17 H17 119.2 . .
C18 C17 H17 119.2 . .
C17 C18 C23 118.8(5) . .
C17 C18 C19 122.2(5) . .
C23 C18 C19 118.9(5) . .
C20 C19 N3 122.9(5) . .
C20 C19 C18 119.4(5) . .
N3 C19 C18 117.7(6) . .
C19 C20 C21 121.0(5) . .
C19 C20 H20 119.5 . .
C21 C20 H20 119.5 . .
C22 C21 C20 121.0(6) . .
C22 C21 H21 119.5 . .
C20 C21 H21 119.5 . .
C21 C22 C23 120.6(5) . .
C21 C22 H22 119.7 . .
C23 C22 H22 119.7 . .
C22 C23 C18 119.0(5) . .
C22 C23 C14 123.2(5) . .
C18 C23 C14 117.8(5) . .
C19 N3 C24 115.9(5) . .
C19 N3 C25 115.9(5) . .
C24 N3 C25 110.4(6) . .
N3 C24 H24A 109.5 . .
N3 C24 H24B 109.5 . .
H24A C24 H24B 109.5 . .
N3 C24 H24C 109.5 . .
H24A C24 H24C 109.5 . .
H24B C24 H24C 109.5 . .
N3 C25 H25A 109.5 . .
N3 C25 H25B 109.5 . .
H25A C25 H25B 109.5 . .
N3 C25 H25C 109.5 . .
H25A C25 H25C 109.5 . .
H25B C25 H25C 109.5 . .
S2 O4 S2B 46.1(5) . .
S2 O4 Cd1 119.3(2) . .
S2B O4 Cd1 162.8(5) . .
O4 S2 C27 105.9(5) . .
O4 S2 C26 103.8(6) . .
C27 S2 C26 98.1(7) . .
O4 S2B C26B 105(5) . .
O4 S2B C27B 101(3) . .
C26B S2B C27B 90(6) . .
S2B C26B H26D 109.5 . .
S2B C26B H26E 109.5 . .
H26D C26B H26E 109.5 . .
S2B C26B H26F 109.5 . .
H26D C26B H26F 109.5 . .
H26E C26B H26F 109.5 . .
S2B C27B H27D 109.5 . .
S2B C27B H27E 109.5 . .
H27D C27B H27E 109.5 . .
S2B C27B H27F 109.5 . .
H27D C27B H27F 109.5 . .
H27E C27B H27F 109.5 . .
S3 O5 S3B 54.0(4) . .
S3 O5 Cd1 142.7(3) . .
S3B O5 Cd1 119.4(5) . .
O5 S3 C29 104.3(7) . .
O5 S3 C28 106.5(5) . .
C29 S3 C28 100.1(7) . .
O5 S3B C28B 111(3) . .
O5 S3B C29B 120(5) . .
C28B S3B C29B 97(6) . .
S3B C28B H28D 109.5 . .
S3B C28B H28E 109.5 . .
H28D C28B H28E 109.5 . .
S3B C28B H28F 109.5 . .
H28D C28B H28F 109.5 . .
H28E C28B H28F 109.5 . .
S3B C29B H29D 109.5 . .
S3B C29B H29E 109.5 . .
H29D C29B H29E 109.5 . .
S3B C29B H29F 109.5 . .
H29D C29B H29F 109.5 . .
H29E C29B H29F 109.5 . .
O6 C30 C31 121.8(7) . .
O6 C30 C32 122.6(8) . .
C31 C30 C32 115.0(7) . .
C30 C31 H31A 109.5 . .
C30 C31 H31B 109.5 . .
H31A C31 H31B 109.5 . .
C30 C31 H31C 109.5 . .
H31A C31 H31C 109.5 . .
H31B C31 H31C 109.5 . .
C30 C32 H32A 109.5 . .
C30 C32 H32B 109.5 . .
H32A C32 H32B 109.5 . .
C30 C32 H32C 109.5 . .
H32A C32 H32C 109.5 . .
H32B C32 H32C 109.5 . .

loop_
_geom_bond_atom_site_label_1
_geom_bond_atom_site_label_2
_geom_bond_distance
_geom_bond_site_symmetry_2
Cd1 O1 2.215(3) 2_777
Cd1 N2 2.271(4) .
Cd1 O1 2.310(3) .
Cd1 N1 2.322(4) .
Cd1 O4 2.350(4) .
Cd1 O5 2.371(4) .
O1 C1 1.330(5) .
O1 Cd1 2.215(3) 2_777
C1 C2 1.401(7) .
C1 C6 1.424(7) .
C2 C3 1.372(7) .
C2 H2 0.93 .
C3 C4 1.382(8) .
C3 H3 0.93 .
C4 C5 1.352(8) .
C4 H4 0.93 .
C5 C6 1.408(7) .
C5 H5 0.93 .
C6 C7 1.436(7) .
C7 N1 1.284(6) .
C7 H7 0.93 .
N1 C8 1.413(6) .
C8 C9 1.390(7) .
C8 C13 1.411(7) .
C9 C10 1.369(8) .
C9 H9 0.93 .
C10 C11 1.371(8) .
C10 H10 0.93 .
C11 C12 1.386(7) .
C11 H11 0.93 .
C12 C13 1.385(7) .
C12 H12 0.93 .
C13 N2 1.416(6) .
N2 S1 1.574(4) .
S1 O2 1.429(4) .
S1 O3 1.445(4) .
S1 C14 1.791(5) .
C14 C15 1.364(7) .
C14 C23 1.436(7) .
C15 C16 1.399(7) .
C15 H15 0.93 .
C16 C17 1.359(8) .
C16 H16 0.93 .
C17 C18 1.406(8) .
C17 H17 0.93 .
C18 C23 1.428(7) .
C18 C19 1.439(7) .
C19 C20 1.363(8) .
C19 N3 1.423(7) .
C20 C21 1.405(8) .
C20 H20 0.93 .
C21 C22 1.360(7) .
C21 H21 0.93 .
C22 C23 1.410(7) .
C22 H22 0.93 .
N3 C24 1.454(8) .
N3 C25 1.455(8) .
C24 H24A 0.96 .
C24 H24B 0.96 .
C24 H24C 0.96 .
C25 H25A 0.96 .
C25 H25B 0.96 .
C25 H25C 0.96 .
O4 S2 1.508(4) .
O4 S2B 1.511(11) .
S2 C27 1.782(9) .
S2 C26 1.784(13) .
C26 H26A 0.96 .
C26 H26B 0.96 .
C26 H26C 0.96 .
C27 H27A 0.96 .
C27 H27B 0.96 .
C27 H27C 0.96 .
S2B C26B 1.65(15) .
S2B C27B 1.70(10) .
C26B H26D 0.96 .
C26B H26E 0.96 .
C26B H26F 0.96 .
C27B H27D 0.96 .
C27B H27E 0.96 .
C27B H27F 0.96 .
O5 S3 1.473(4) .
O5 S3B 1.623(12) .
S3 C29 1.699(14) .
S3 C28 1.766(11) .
C28 H28A 0.96 .
C28 H28B 0.96 .
C28 H28C 0.96 .
C29 H29A 0.96 .
C29 H29B 0.96 .
C29 H29C 0.96 .
S3B C28B 1.74(10) .
S3B C29B 1.77(12) .
C28B H28D 0.96 .
C28B H28E 0.96 .
C28B H28F 0.96 .
C29B H29D 0.96 .
C29B H29E 0.96 .
C29B H29F 0.96 .
O6 C30 1.144(8) .
C30 C31 1.512(10) .
C30 C32 1.512(9) .
C31 H31A 0.96 .
C31 H31B 0.96 .
C31 H31C 0.96 .
C32 H32A 0.96 .
C32 H32B 0.96 .
C32 H32C 0.96 .

loop_
_geom_torsion_atom_site_label_1
_geom_torsion_atom_site_label_2
_geom_torsion_atom_site_label_3
_geom_torsion_atom_site_label_4
_geom_torsion
_geom_torsion_site_symmetry_1
_geom_torsion_site_symmetry_4
O1 Cd1 O1 C1 -145.5(4) 2_777 .
N2 Cd1 O1 C1 31.4(5) . .
N1 Cd1 O1 C1 42.3(4) . .
O4 Cd1 O1 C1 -48.6(4) . .
O5 Cd1 O1 C1 125.9(4) . .
O1 Cd1 O1 Cd1 0 2_777 2_777
N2 Cd1 O1 Cd1 176.9(2) . 2_777
N1 Cd1 O1 Cd1 -172.18(16) . 2_777
O4 Cd1 O1 Cd1 96.89(14) . 2_777
O5 Cd1 O1 Cd1 -88.57(15) . 2_777
Cd1 O1 C1 C2 4.8(6) 2_777 .
Cd1 O1 C1 C2 142.4(4) . .
Cd1 O1 C1 C6 -176.5(3) 2_777 .
Cd1 O1 C1 C6 -38.9(6) . .
O1 C1 C2 C3 178.3(5) . .
C6 C1 C2 C3 -0.5(8) . .
C1 C2 C3 C4 -1.2(9) . .
C2 C3 C4 C5 1.7(10) . .
C3 C4 C5 C6 -0.4(10) . .
C4 C5 C6 C1 -1.3(9) . .
C4 C5 C6 C7 175.4(6) . .
O1 C1 C6 C5 -177.1(5) . .
C2 C1 C6 C5 1.7(7) . .
O1 C1 C6 C7 6.6(8) . .
C2 C1 C6 C7 -174.7(5) . .
C5 C6 C7 N1 -171.4(5) . .
C1 C6 C7 N1 5.1(9) . .
C6 C7 N1 C8 177.5(5) . .
C6 C7 N1 Cd1 17.5(8) . .
O1 Cd1 N1 C7 -51.0(6) 2_777 .
N2 Cd1 N1 C7 142.8(4) . .
O1 Cd1 N1 C7 -31.5(4) . .
O4 Cd1 N1 C7 52.7(4) . .
O5 Cd1 N1 C7 -128.3(4) . .
O1 Cd1 N1 C8 147.9(3) 2_777 .
N2 Cd1 N1 C8 -18.4(3) . .
O1 Cd1 N1 C8 167.4(3) . .
O4 Cd1 N1 C8 -108.5(3) . .
O5 Cd1 N1 C8 70.5(3) . .
C7 N1 C8 C9 39.1(7) . .
Cd1 N1 C8 C9 -158.8(4) . .
C7 N1 C8 C13 -145.1(5) . .
Cd1 N1 C8 C13 17.0(6) . .
C13 C8 C9 C10 4.2(8) . .
N1 C8 C9 C10 179.9(5) . .
C8 C9 C10 C11 -1.8(9) . .
C9 C10 C11 C12 -1.2(9) . .
C10 C11 C12 C13 1.9(8) . .
C11 C12 C13 C8 0.5(8) . .
C11 C12 C13 N2 -177.8(5) . .
C9 C8 C13 C12 -3.5(7) . .
N1 C8 C13 C12 -179.4(5) . .
C9 C8 C13 N2 175.0(5) . .
N1 C8 C13 N2 -1.0(7) . .
C12 C13 N2 S1 -12.3(7) . .
C8 C13 N2 S1 169.4(4) . .
C12 C13 N2 Cd1 162.1(4) . .
C8 C13 N2 Cd1 -16.2(6) . .
O1 Cd1 N2 C13 -154.4(3) 2_777 .
O1 Cd1 N2 C13 29.6(5) . .
N1 Cd1 N2 C13 18.3(3) . .
O4 Cd1 N2 C13 108.1(3) . .
O5 Cd1 N2 C13 -67.2(3) . .
O1 Cd1 N2 S1 20.2(3) 2_777 .
O1 Cd1 N2 S1 -155.8(2) . .
N1 Cd1 N2 S1 -167.1(3) . .
O4 Cd1 N2 S1 -77.3(3) . .
O5 Cd1 N2 S1 107.5(3) . .
C13 N2 S1 O2 -170.0(4) . .
Cd1 N2 S1 O2 15.8(3) . .
C13 N2 S1 O3 -40.8(5) . .
Cd1 N2 S1 O3 145.0(2) . .
C13 N2 S1 C14 76.3(4) . .
Cd1 N2 S1 C14 -97.9(3) . .
O2 S1 C14 C15 -115.0(4) . .
O3 S1 C14 C15 120.3(4) . .
N2 S1 C14 C15 -1.0(5) . .
O2 S1 C14 C23 63.3(5) . .
O3 S1 C14 C23 -61.4(5) . .
N2 S1 C14 C23 177.3(4) . .
C23 C14 C15 C16 1.9(8) . .
S1 C14 C15 C16 -179.8(4) . .
C14 C15 C16 C17 -3.5(9) . .
C15 C16 C17 C18 0.3(9) . .
C16 C17 C18 C23 4.3(9) . .
C16 C17 C18 C19 -178.9(6) . .
C17 C18 C19 C20 -173.6(6) . .
C23 C18 C19 C20 3.1(8) . .
C17 C18 C19 N3 4.2(9) . .
C23 C18 C19 N3 -179.1(5) . .
N3 C19 C20 C21 -178.5(6) . .
C18 C19 C20 C21 -0.8(9) . .
C19 C20 C21 C22 -1.6(10) . .
C20 C21 C22 C23 1.6(9) . .
C21 C22 C23 C18 0.7(8) . .
C21 C22 C23 C14 -179.8(5) . .
C17 C18 C23 C22 173.8(5) . .
C19 C18 C23 C22 -3.1(8) . .
C17 C18 C23 C14 -5.7(8) . .
C19 C18 C23 C14 177.5(5) . .
C15 C14 C23 C22 -176.8(5) . .
S1 C14 C23 C22 5.0(7) . .
C15 C14 C23 C18 2.7(8) . .
S1 C14 C23 C18 -175.6(4) . .
C20 C19 N3 C24 -113.2(7) . .
C18 C19 N3 C24 69.0(8) . .
C20 C19 N3 C25 18.7(9) . .
C18 C19 N3 C25 -159.1(6) . .
O1 Cd1 O4 S2 -172.9(2) 2_777 .
N2 Cd1 O4 S2 -41.8(3) . .
O1 Cd1 O4 S2 108.8(3) . .
N1 Cd1 O4 S2 30.1(3) . .
O1 Cd1 O4 S2B -143.8(17) 2_777 .
N2 Cd1 O4 S2B -12.6(17) . .
O1 Cd1 O4 S2B 137.9(17) . .
N1 Cd1 O4 S2B 59.2(17) . .
S2B O4 S2 C27 -50.6(7) . .
Cd1 O4 S2 C27 117.8(4) . .
S2B O4 S2 C26 52.1(9) . .
Cd1 O4 S2 C26 -139.4(7) . .
S2 O4 S2B C26B -48(5) . .
Cd1 O4 S2B C26B -84(5) . .
S2 O4 S2B C27B 44(3) . .
Cd1 O4 S2B C27B 8(4) . .
O1 Cd1 O5 S3 -76.0(5) 2_777 .
N2 Cd1 O5 S3 153.0(5) . .
O1 Cd1 O5 S3 2.9(5) . .
N1 Cd1 O5 S3 81.1(5) . .
O1 Cd1 O5 S3B -144.1(6) 2_777 .
N2 Cd1 O5 S3B 84.9(6) . .
O1 Cd1 O5 S3B -65.2(6) . .
N1 Cd1 O5 S3B 12.9(6) . .
S3B O5 S3 C29 -43.2(9) . .
Cd1 O5 S3 C29 -136.0(8) . .
S3B O5 S3 C28 62.1(7) . .
Cd1 O5 S3 C28 -30.7(6) . .
S3 O5 S3B C28B -62(4) . .
Cd1 O5 S3B C28B 74(4) . .
S3 O5 S3B C29B 49(6) . .
Cd1 O5 S3B C29B -175(6) . .
